data_7233279
loop_
_publ_author_name
'Wang, Xinyi'
'Xu, Shijie'
'Jia, Lina'
'Yang, Yujia'
'Liu, Yu'
'Gong, Junbo'
'Wu, Songgu'

_publ_section_title
;
 Drug--drug salts of mefenamic acid\tolfenamic acid and piperazine to
 improve physicochemical properties for potential veterinary use
;
_journal_issue 35
_journal_name_full CrystEngComm
_journal_page_first 5284
_journal_paper_doi 10.1039/C9CE00781D
_journal_volume 21
_journal_year 2019
_chemical_formula_sum 'C19 H25 N3 O2'
_chemical_formula_weight 327.42
_space_group_crystal_system monoclinic
_space_group_IT_number 14
_space_group_name_Hall '-P 2ybc'
_space_group_name_H-M_alt 'P 1 21/c 1'
_symmetry_space_group_name_Hall '-P 2ybc'
_symmetry_space_group_name_H-M 'P 1 21/c 1'
_atom_sites_solution_hydrogens mixed
_audit_block_doi 10.5517/ccdc.csd.cc22c7zp
_audit_creation_method SHELXL-2014/8
_audit_update_record
;
2019-07-01 deposited with the CCDC.    2019-07-26 downloaded from the CCDC.
;
_cell_angle_alpha 90
_cell_angle_beta 94.90(3)
_cell_angle_gamma 90
_cell_formula_units_Z 4
_cell_length_a 7.5360(15)
_cell_length_b 8.1498(16)
_cell_length_c 28.440(6)
_cell_measurement_reflns_used 4083
_cell_measurement_temperature 113(2)
_cell_measurement_theta_max 27.8465
_cell_measurement_theta_min 2.1562
_cell_volume 1740.3(6)
_computing_cell_refinement crystalclear
_computing_data_collection crystalclear
_computing_data_reduction crystalclear
_computing_molecular_graphics 'Bruker SHELXTL'
_computing_publication_material 'Bruker SHELXTL'
_computing_structure_refinement 'ShelXL (Sheldrick, 2014)'
_computing_structure_solution 'SHELXS-97 (Sheldrick, 1990)'
_diffrn_ambient_temperature 113(2)
_diffrn_measured_fraction_theta_full 0.999
_diffrn_measured_fraction_theta_max 0.997
_diffrn_measurement_device_type 'rigaku saturn'
_diffrn_radiation_type MoK\a
_diffrn_radiation_wavelength 0.71073
_diffrn_reflns_av_R_equivalents 0.0677
_diffrn_reflns_av_unetI/netI 0.0545
_diffrn_reflns_Laue_measured_fraction_full 0.999
_diffrn_reflns_Laue_measured_fraction_max 0.997
_diffrn_reflns_limit_h_max 9
_diffrn_reflns_limit_h_min -9
_diffrn_reflns_limit_k_max 10
_diffrn_reflns_limit_k_min -10
_diffrn_reflns_limit_l_max 37
_diffrn_reflns_limit_l_min -37
_diffrn_reflns_number 20189
_diffrn_reflns_point_group_measured_fraction_full 0.999
_diffrn_reflns_point_group_measured_fraction_max 0.997
_diffrn_reflns_theta_full 25.242
_diffrn_reflns_theta_max 27.902
_diffrn_reflns_theta_min 2.601
_diffrn_standards_decay_% 0
_diffrn_standards_interval_count 0
_diffrn_standards_interval_time 0
_diffrn_standards_number 0
_exptl_absorpt_coefficient_mu 0.082
_exptl_absorpt_correction_T_max 1.0000
_exptl_absorpt_correction_T_min 0.8695
_exptl_absorpt_correction_type multi-scan
_exptl_absorpt_process_details crystalclear
_exptl_crystal_colour transparent
_exptl_crystal_density_diffrn 1.250
_exptl_crystal_description prism
_exptl_crystal_F_000 704
_exptl_crystal_size_max 0.200
_exptl_crystal_size_mid 0.180
_exptl_crystal_size_min 0.120
_refine_diff_density_max 0.264
_refine_diff_density_min -0.311
_refine_diff_density_rms 0.050
_refine_ls_extinction_coef 0.025(3)
_refine_ls_extinction_expression Fc^*^=kFc[1+0.001xFc^2^\l^3^/sin(2\q)]^-1/4^
_refine_ls_extinction_method 'SHELXL-2014/8 (Sheldrick 2014'
_refine_ls_goodness_of_fit_ref 1.043
_refine_ls_hydrogen_treatment mixed
_refine_ls_matrix_type full
_refine_ls_number_parameters 236
_refine_ls_number_reflns 4152
_refine_ls_number_restraints 5
_refine_ls_restrained_S_all 1.043
_refine_ls_R_factor_all 0.0732
_refine_ls_R_factor_gt 0.0604
_refine_ls_shift/su_max 0.000
_refine_ls_shift/su_mean 0.000
_refine_ls_structure_factor_coef Fsqd
_refine_ls_weighting_details 'w=1/[\s^2^(Fo^2^)+(0.0750P)^2^+0.4915P] where P=(Fo^2^+2Fc^2^)/3'
_refine_ls_weighting_scheme calc
_refine_ls_wR_factor_gt 0.1486
_refine_ls_wR_factor_ref 0.1600
_reflns_Friedel_coverage 0.000
_reflns_number_gt 3478
_reflns_number_total 4152
_reflns_threshold_expression 'I > 2\s(I)'
_cod_data_source_file c9ce00781d2.cif
_cod_data_source_block shelxl
_cod_depositor_comments
;
The following automatic conversions were performed:

'_exptl_absorpt_correction_type' value 'Multi-scan' changed to
'multi-scan' according to
/home/data/users/saulius/crontab/automatic-downloads/rss-feeds/RSC/lib/dictionaries/cif_core.dic
dictionary named 'cif_core.dic' version 2.4.2 from 2011-04-26.

Automatic conversion script
Id: cif_fix_values 4973 2017-02-22 13:04:09Z antanas 

 Adding full bibliography for 7233278--7233281.cif.
;
_cod_database_code 7233279
_shelx_shelxl_version_number 2014/8
_shelx_space_group_comment
;
The symmetry employed for this shelxl refinement is uniquely defined
by the following loop, which should always be used as a source of
symmetry information in preference to the above space-group names.
They are only intended as comments.
;
_shelx_estimated_absorpt_t_min 0.984
_shelx_estimated_absorpt_t_max 0.990

loop_
_space_group_symop_operation_xyz
'x, y, z'
'-x, y+1/2, -z+1/2'
'-x, -y, -z'
'x, -y-1/2, z-1/2'

loop_
_atom_site_label
_atom_site_type_symbol
_atom_site_fract_x
_atom_site_fract_y
_atom_site_fract_z
_atom_site_U_iso_or_equiv
_atom_site_adp_type
_atom_site_occupancy
_atom_site_site_symmetry_order
_atom_site_calc_flag
_atom_site_refinement_flags_posn
_atom_site_refinement_flags_adp
O1 O 0.37684(16) 0.55457(15) 0.15943(4) 0.0306(3) Uani 1 1 d . .
O2 O 0.26024(19) 0.34645(17) 0.19645(5) 0.0432(4) Uani 1 1 d . .
N1 N 0.6318(2) 0.49824(18) 0.10356(5) 0.0309(4) Uani 1 1 d D .
N2 N 0.15347(19) 0.73623(17) 0.20633(5) 0.0258(3) Uani 1 1 d D .
N3 N 0.08755(18) 1.06322(17) 0.24102(5) 0.0258(3) Uani 1 1 d D .
C1 C 0.8096(3) 0.8488(3) -0.02745(7) 0.0396(5) Uani 1 1 d . .
H1A H 0.9197 0.8900 -0.0392 0.059 Uiso 1 1 calc R U
H1B H 0.7382 0.9415 -0.0178 0.059 Uiso 1 1 calc R U
H1C H 0.7415 0.7873 -0.0525 0.059 Uiso 1 1 calc R U
C2 C 0.8546(2) 0.7376(2) 0.01428(6) 0.0270(4) Uani 1 1 d . .
C3 C 1.0311(2) 0.7014(2) 0.02834(6) 0.0313(4) Uani 1 1 d . .
H3A H 1.1226 0.7484 0.0117 0.038 Uiso 1 1 calc R U
C4 C 1.0766(2) 0.5981(2) 0.06611(6) 0.0323(4) Uani 1 1 d . .
H4 H 1.1982 0.5738 0.0749 0.039 Uiso 1 1 calc R U
C5 C 0.9454(2) 0.5307(2) 0.09092(6) 0.0304(4) Uani 1 1 d . .
H5 H 0.9763 0.4615 0.1172 0.036 Uiso 1 1 calc R U
C6 C 0.7669(2) 0.5644(2) 0.07735(6) 0.0251(4) Uani 1 1 d . .
C7 C 0.7188(2) 0.6677(2) 0.03879(6) 0.0247(4) Uani 1 1 d . .
C8 C 0.5259(2) 0.7038(2) 0.02452(7) 0.0333(4) Uani 1 1 d . .
H8A H 0.4529 0.6103 0.0328 0.050 Uiso 1 1 calc R U
H8B H 0.5098 0.7226 -0.0096 0.050 Uiso 1 1 calc R U
H8C H 0.4895 0.8019 0.0411 0.050 Uiso 1 1 calc R U
C9 C 0.6096(2) 0.3345(2) 0.11362(5) 0.0238(4) Uani 1 1 d . .
C10 C 0.7089(2) 0.2120(2) 0.09272(6) 0.0286(4) Uani 1 1 d . .
H10 H 0.7966 0.2435 0.0724 0.034 Uiso 1 1 calc R U
C11 C 0.6819(2) 0.0481(2) 0.10101(6) 0.0332(4) Uani 1 1 d . .
H11 H 0.7499 -0.0317 0.0861 0.040 Uiso 1 1 calc R U
C12 C 0.5560(3) -0.0021(2) 0.13105(7) 0.0350(4) Uani 1 1 d . .
H12 H 0.5371 -0.1152 0.1370 0.042 Uiso 1 1 calc R U
C13 C 0.4595(2) 0.1170(2) 0.15192(6) 0.0312(4) Uani 1 1 d . .
H13 H 0.3744 0.0834 0.1727 0.037 Uiso 1 1 calc R U
C14 C 0.4806(2) 0.2844(2) 0.14403(6) 0.0242(4) Uani 1 1 d . .
C15 C 0.3638(2) 0.4021(2) 0.16850(6) 0.0255(4) Uani 1 1 d . .
C16 C 0.0539(2) 0.8578(2) 0.17536(6) 0.0283(4) Uani 1 1 d . .
H16A H -0.0376 0.8007 0.1543 0.034 Uiso 1 1 calc R U
H16B H 0.1368 0.9139 0.1554 0.034 Uiso 1 1 calc R U
C17 C -0.0353(2) 0.9840(2) 0.20516(6) 0.0287(4) Uani 1 1 d . .
H17A H -0.0912 1.0695 0.1841 0.034 Uiso 1 1 calc R U
H17B H -0.1311 0.9293 0.2210 0.034 Uiso 1 1 calc R U
C18 C 0.1891(2) 0.9420(2) 0.27037(6) 0.0292(4) Uani 1 1 d . .
H18A H 0.1073 0.8847 0.2903 0.035 Uiso 1 1 calc R U
H18B H 0.2793 0.9999 0.2916 0.035 Uiso 1 1 calc R U
C19 C 0.2824(2) 0.8153(2) 0.24192(6) 0.0289(4) Uani 1 1 d . .
H19A H 0.3781 0.8691 0.2257 0.035 Uiso 1 1 calc R U
H19B H 0.3378 0.7306 0.2634 0.035 Uiso 1 1 calc R U
H1 H 0.553(2) 0.564(2) 0.1162(7) 0.041(6) Uiso 1 1 d D .
H2A H 0.071(2) 0.679(2) 0.2213(6) 0.039(6) Uiso 1 1 d D .
H2B H 0.221(2) 0.666(2) 0.1900(7) 0.046(6) Uiso 1 1 d D .
H3 H 0.156(2) 1.139(2) 0.2274(7) 0.037(6) Uiso 1 1 d D .

loop_
_atom_site_aniso_label
_atom_site_aniso_U_11
_atom_site_aniso_U_22
_atom_site_aniso_U_33
_atom_site_aniso_U_23
_atom_site_aniso_U_13
_atom_site_aniso_U_12
O1 0.0331(7) 0.0249(7) 0.0360(7) 0.0017(5) 0.0148(5) 0.0035(5)
O2 0.0499(8) 0.0328(7) 0.0518(9) 0.0048(6) 0.0316(7) 0.0007(6)
N1 0.0337(8) 0.0246(8) 0.0373(8) 0.0027(6) 0.0191(7) 0.0037(6)
N2 0.0275(7) 0.0225(7) 0.0287(7) -0.0002(5) 0.0096(6) 0.0005(6)
N3 0.0281(7) 0.0223(7) 0.0278(7) -0.0008(5) 0.0068(6) -0.0016(6)
C1 0.0422(11) 0.0399(11) 0.0378(10) 0.0113(8) 0.0094(8) -0.0034(9)
C2 0.0293(9) 0.0255(8) 0.0271(8) -0.0016(6) 0.0068(7) -0.0034(7)
C3 0.0291(9) 0.0352(10) 0.0310(9) -0.0021(7) 0.0094(7) -0.0068(7)
C4 0.0234(8) 0.0400(11) 0.0339(9) -0.0007(7) 0.0044(7) 0.0003(7)
C5 0.0308(9) 0.0342(10) 0.0266(8) 0.0001(7) 0.0052(7) 0.0016(7)
C6 0.0267(8) 0.0246(8) 0.0254(8) -0.0028(6) 0.0100(6) -0.0005(6)
C7 0.0252(8) 0.0223(8) 0.0269(8) -0.0034(6) 0.0052(6) -0.0014(6)
C8 0.0266(9) 0.0344(10) 0.0388(10) 0.0020(8) 0.0030(7) -0.0004(7)
C9 0.0245(8) 0.0257(8) 0.0214(7) -0.0009(6) 0.0026(6) 0.0016(6)
C10 0.0298(9) 0.0292(9) 0.0274(8) -0.0025(7) 0.0068(7) 0.0028(7)
C11 0.0356(9) 0.0298(9) 0.0345(9) -0.0079(7) 0.0042(7) 0.0062(8)
C12 0.0408(10) 0.0225(9) 0.0424(10) -0.0026(7) 0.0066(8) -0.0022(7)
C13 0.0334(9) 0.0261(9) 0.0352(9) -0.0010(7) 0.0089(7) -0.0042(7)
C14 0.0236(8) 0.0258(9) 0.0235(8) -0.0011(6) 0.0037(6) -0.0006(6)
C15 0.0231(8) 0.0273(9) 0.0269(8) 0.0002(6) 0.0069(6) -0.0005(6)
C16 0.0318(9) 0.0265(9) 0.0269(8) -0.0019(6) 0.0038(7) 0.0001(7)
C17 0.0298(9) 0.0255(9) 0.0309(9) -0.0008(7) 0.0033(7) 0.0037(7)
C18 0.0336(9) 0.0278(9) 0.0263(8) -0.0007(7) 0.0022(7) 0.0026(7)
C19 0.0270(8) 0.0274(9) 0.0323(9) 0.0010(7) 0.0035(7) 0.0028(7)

loop_
_atom_type_symbol
_atom_type_description
_atom_type_scat_dispersion_real
_atom_type_scat_dispersion_imag
_atom_type_scat_source
C C 0.0033 0.0016 'International Tables Vol C Tables 4.2.6.8 and 6.1.1.4'
H H 0.0000 0.0000 'International Tables Vol C Tables 4.2.6.8 and 6.1.1.4'
N N 0.0061 0.0033 'International Tables Vol C Tables 4.2.6.8 and 6.1.1.4'
O O 0.0106 0.0060 'International Tables Vol C Tables 4.2.6.8 and 6.1.1.4'

loop_
_geom_angle_atom_site_label_1
_geom_angle_atom_site_label_2
_geom_angle_atom_site_label_3
_geom_angle
C9 N1 C6 125.66(14)
C9 N1 H1 113.7(14)
C6 N1 H1 120.7(14)
C16 N2 C19 112.45(13)
C16 N2 H2A 106.9(13)
C19 N2 H2A 109.6(13)
C16 N2 H2B 113.0(14)
C19 N2 H2B 104.7(14)
H2A N2 H2B 110.2(13)
C18 N3 C17 111.52(14)
C18 N3 H3 114.2(13)
C17 N3 H3 110.4(13)
C2 C1 H1A 109.5
C2 C1 H1B 109.5
H1A C1 H1B 109.5
C2 C1 H1C 109.5
H1A C1 H1C 109.5
H1B C1 H1C 109.5
C3 C2 C7 119.41(16)
C3 C2 C1 120.02(15)
C7 C2 C1 120.57(16)
C4 C3 C2 121.39(16)
C4 C3 H3A 119.3
C2 C3 H3A 119.3
C5 C4 C3 119.91(17)
C5 C4 H4 120.0
C3 C4 H4 120.0
C4 C5 C6 119.84(17)
C4 C5 H5 120.1
C6 C5 H5 120.1
C5 C6 C7 120.82(15)
C5 C6 N1 119.86(16)
C7 C6 N1 119.28(15)
C6 C7 C2 118.63(15)
C6 C7 C8 120.43(15)
C2 C7 C8 120.94(15)
C7 C8 H8A 109.5
C7 C8 H8B 109.5
H8A C8 H8B 109.5
C7 C8 H8C 109.5
H8A C8 H8C 109.5
H8B C8 H8C 109.5
N1 C9 C10 121.34(15)
N1 C9 C14 120.56(14)
C10 C9 C14 118.06(15)
C11 C10 C9 121.64(16)
C11 C10 H10 119.2
C9 C10 H10 119.2
C10 C11 C12 120.64(16)
C10 C11 H11 119.7
C12 C11 H11 119.7
C13 C12 C11 118.04(17)
C13 C12 H12 121.0
C11 C12 H12 121.0
C12 C13 C14 123.30(16)
C12 C13 H13 118.3
C14 C13 H13 118.3
C13 C14 C9 118.31(15)
C13 C14 C15 117.92(14)
C9 C14 C15 123.77(15)
O2 C15 O1 123.19(15)
O2 C15 C14 118.95(15)
O1 C15 C14 117.86(14)
N2 C16 C17 110.15(13)
N2 C16 H16A 109.6
C17 C16 H16A 109.6
N2 C16 H16B 109.6
C17 C16 H16B 109.6
H16A C16 H16B 108.1
N3 C17 C16 113.65(14)
N3 C17 H17A 108.8
C16 C17 H17A 108.8
N3 C17 H17B 108.8
C16 C17 H17B 108.8
H17A C17 H17B 107.7
N3 C18 C19 113.42(14)
N3 C18 H18A 108.9
C19 C18 H18A 108.9
N3 C18 H18B 108.9
C19 C18 H18B 108.9
H18A C18 H18B 107.7
N2 C19 C18 110.53(13)
N2 C19 H19A 109.5
C18 C19 H19A 109.5
N2 C19 H19B 109.5
C18 C19 H19B 109.5
H19A C19 H19B 108.1

loop_
_geom_bond_atom_site_label_1
_geom_bond_atom_site_label_2
_geom_bond_distance
O1 C15 1.275(2)
O2 C15 1.2460(19)
N1 C9 1.378(2)
N1 C6 1.418(2)
N1 H1 0.900(9)
N2 C16 1.486(2)
N2 C19 1.489(2)
N2 H2A 0.912(9)
N2 H2B 0.919(9)
N3 C18 1.466(2)
N3 C17 1.467(2)
N3 H3 0.911(9)
C1 C2 1.509(3)
C1 H1A 0.9800
C1 H1B 0.9800
C1 H1C 0.9800
C2 C3 1.387(3)
C2 C7 1.407(2)
C3 C4 1.384(3)
C3 H3A 0.9500
C4 C5 1.377(2)
C4 H4 0.9500
C5 C6 1.394(2)
C5 H5 0.9500
C6 C7 1.405(2)
C7 C8 1.504(2)
C8 H8A 0.9800
C8 H8B 0.9800
C8 H8C 0.9800
C9 C10 1.409(2)
C9 C14 1.415(2)
C10 C11 1.375(3)
C10 H10 0.9500
C11 C12 1.391(3)
C11 H11 0.9500
C12 C13 1.377(2)
C12 H12 0.9500
C13 C14 1.394(2)
C13 H13 0.9500
C14 C15 1.511(2)
C16 C17 1.525(2)
C16 H16A 0.9900
C16 H16B 0.9900
C17 H17A 0.9900
C17 H17B 0.9900
C18 C19 1.521(2)
C18 H18A 0.9900
C18 H18B 0.9900
C19 H19A 0.9900
C19 H19B 0.9900

loop_
_geom_torsion_atom_site_label_1
_geom_torsion_atom_site_label_2
_geom_torsion_atom_site_label_3
_geom_torsion_atom_site_label_4
_geom_torsion
C7 C2 C3 C4 -0.2(3)
C1 C2 C3 C4 -179.18(17)
C2 C3 C4 C5 -0.8(3)
C3 C4 C5 C6 1.2(3)
C4 C5 C6 C7 -0.6(3)
C4 C5 C6 N1 -178.50(16)
C9 N1 C6 C5 -54.7(2)
C9 N1 C6 C7 127.27(18)
C5 C6 C7 C2 -0.4(2)
N1 C6 C7 C2 177.53(15)
C5 C6 C7 C8 -179.80(16)
N1 C6 C7 C8 -1.8(2)
C3 C2 C7 C6 0.8(2)
C1 C2 C7 C6 179.79(16)
C3 C2 C7 C8 -179.85(16)
C1 C2 C7 C8 -0.9(2)
C6 N1 C9 C10 -8.7(3)
C6 N1 C9 C14 173.74(16)
N1 C9 C10 C11 -177.15(17)
C14 C9 C10 C11 0.5(2)
C9 C10 C11 C12 -0.8(3)
C10 C11 C12 C13 0.2(3)
C11 C12 C13 C14 0.7(3)
C12 C13 C14 C9 -1.0(3)
C12 C13 C14 C15 178.90(17)
N1 C9 C14 C13 178.06(16)
C10 C9 C14 C13 0.4(2)
N1 C9 C14 C15 -1.9(2)
C10 C9 C14 C15 -179.51(15)
C13 C14 C15 O2 3.6(2)
C9 C14 C15 O2 -176.50(16)
C13 C14 C15 O1 -176.55(16)
C9 C14 C15 O1 3.4(2)
C19 N2 C16 C17 -54.16(18)
C18 N3 C17 C16 -52.48(18)
N2 C16 C17 N3 53.32(19)
C17 N3 C18 C19 52.35(18)
C16 N2 C19 C18 54.36(18)
N3 C18 C19 N2 -53.30(19)
